data_1530341
loop_
_publ_author_name
'Maksimov, B.A.'
'Ilyukhin, V.V.'
'Belov, N.V.'

_publ_section_title
;
 Crystal structure of Na2 Co Ge O4 orthogermanate
;
_journal_name_full 'Doklady Akademii Nauk SSSR'
_journal_page_first 1070
_journal_page_last 1073
_journal_volume 242
_journal_year 1978
_chemical_formula_sum 'Co Ge Na2 O4'
_chemical_name_systematic 'Na2 Co Ge O4'
_space_group_IT_number 7
_symmetry_space_group_name_Hall 'P -2b'
_symmetry_space_group_name_H-M 'P 1 1 b'
_cell_angle_alpha 90
_cell_angle_beta 90
_cell_angle_gamma 126.59
_cell_formula_units_Z 2
_cell_length_a 5.325
_cell_length_b 8.935
_cell_length_c 5.603
_cell_volume 214.046
_citation_journal_id_ASTM DANKAS
_cod_data_source_file Maksimov_DANKAS_1978_502.cif
_cod_data_source_block Co1Ge1Na2O4
_cod_original_cell_volume 214.0464
_cod_original_sg_symbol_Hall 'P -2yc (-x,z,y)'
_cod_original_formula_sum 'Co1 Ge1 Na2 O4'
_cod_database_code 1530341

loop_
_symmetry_equiv_pos_as_xyz
x,y,z
x,y+1/2,-z

loop_
_atom_site_label
_atom_site_type_symbol
_atom_site_fract_x
_atom_site_fract_y
_atom_site_fract_z
_atom_site_occupancy
_atom_site_U_iso_or_equiv
Na1 Na+1 0.7346 0.2504 0.3212 1 0.0
O3 O-2 0.1475 0.2229 0.3818 1 0.0
O1 O-2 0.9686 0.5471 0.1547 1 0.0
O4 O-2 0.3182 0.9518 0.2047 1 0.0
Na2 Na+1 0.4829 0.4862 0.1804 1 0.0
Co1 Co+2 0 0 0.1855 1 0.0
O2 O-2 0.6079 0.7733 0.2925 1 0.0
Ge1 Ge+4 0.2512 0.2451 0.6845 1 0.0
